data_1566624
loop_
_publ_author_name
'Onishi, Katsuto'
'Ohtani, Shunsuke'
'Kato, Kenichi'
'Fa, Shixin'
'Sakata, Yoko'
'Akine, Shigehisa'
'Ogasawara, Moe'
'Asakawa, Hitoshi'
'Nagano, Shusaku'
'Takashima, Yoshinori'
'Mizuno, Motohiro'
'Ogoshi, Tomoki'

_publ_section_title
;
 State- and water repellency-controllable molecular glass of
 pillar[5]arenes with fluoroalkyl groups by guest vapors
;
_journal_name_full 'Chemical Science'
_journal_paper_doi 10.1039/D2SC00828A
_journal_year 2022
_chemical_formula_moiety C16H16F10O2
_chemical_formula_sum 'C16 H16 F10 O2'
_chemical_formula_weight 430.29
_chemical_name_common 1,4-bis(pentafuluoropentyl)benzene
_space_group_crystal_system monoclinic
_space_group_IT_number 14
_space_group_name_Hall '-P 2yab'
_space_group_name_H-M_alt 'P 1 21/a 1'
_atom_sites_solution_hydrogens geom
_audit_creation_method SHELXL-2014/7
_audit_update_record
;
2021-11-10 deposited with the CCDC.	2022-03-03 downloaded from the CCDC.
;
_cell_angle_alpha 90
_cell_angle_beta 91.317(7)
_cell_angle_gamma 90
_cell_formula_units_Z 2
_cell_length_a 11.164(3)
_cell_length_b 5.0419(8)
_cell_length_c 15.9267(17)
_cell_measurement_reflns_used 10800
_cell_measurement_temperature 138
_cell_measurement_theta_max 68.028
_cell_measurement_theta_min 2.775
_cell_volume 896.2(3)
_computing_cell_refinement 'SAINT V8.37A/APEX3 (Bruker AXS Inc., 2015)'
_computing_data_collection 'Bruker Instrument Service V4.2.9 '
_computing_data_reduction 'SAINT V8.37A/APEX3 (Bruker AXS Inc., 2015)'
_computing_molecular_graphics ORTEP-3
_computing_publication_material ORTEP-3
_computing_structure_refinement 'SHELXL-2014 (Sheldrick, 2014)'
_computing_structure_solution SIR97
_diffrn_ambient_temperature 138
_diffrn_detector_area_resol_mean 10.4167
_diffrn_measured_fraction_theta_full 0.994
_diffrn_measured_fraction_theta_max 0.990
_diffrn_measurement_device_type 'Bruker D8 goniometer'
_diffrn_measurement_method 'phi and omega scans'
_diffrn_radiation_type CuK\a
_diffrn_radiation_wavelength 1.54178
_diffrn_reflns_av_R_equivalents 0.0759
_diffrn_reflns_av_unetI/netI 0.0606
_diffrn_reflns_Laue_measured_fraction_full 0.994
_diffrn_reflns_Laue_measured_fraction_max 0.990
_diffrn_reflns_limit_h_max 13
_diffrn_reflns_limit_h_min -13
_diffrn_reflns_limit_k_max 6
_diffrn_reflns_limit_k_min -5
_diffrn_reflns_limit_l_max 19
_diffrn_reflns_limit_l_min -19
_diffrn_reflns_number 10800
_diffrn_reflns_point_group_measured_fraction_full 0.994
_diffrn_reflns_point_group_measured_fraction_max 0.990
_diffrn_reflns_theta_full 67.679
_diffrn_reflns_theta_max 68.028
_diffrn_reflns_theta_min 2.775
_diffrn_source 'fine-focus rotating anode'
_exptl_absorpt_coefficient_mu 1.570
_exptl_absorpt_correction_T_max 0.7531
_exptl_absorpt_correction_T_min 0.2905
_exptl_absorpt_correction_type multi-scan
_exptl_absorpt_process_details 'SADABS-2014/5 (Sheldrick, 1996 / Bruker AXS)'
_exptl_crystal_colour colorless
_exptl_crystal_density_diffrn 1.594
_exptl_crystal_description plate
_exptl_crystal_F_000 436
_exptl_crystal_size_max 0.400
_exptl_crystal_size_mid 0.260
_exptl_crystal_size_min 0.070
_refine_diff_density_max 0.396
_refine_diff_density_min -0.304
_refine_diff_density_rms 0.080
_refine_ls_extinction_method none
_refine_ls_goodness_of_fit_ref 1.083
_refine_ls_hydrogen_treatment constr
_refine_ls_matrix_type full
_refine_ls_number_parameters 127
_refine_ls_number_reflns 1614
_refine_ls_number_restraints 0
_refine_ls_restrained_S_all 1.083
_refine_ls_R_factor_all 0.0882
_refine_ls_R_factor_gt 0.0785
_refine_ls_shift/su_max 0.000
_refine_ls_shift/su_mean 0.000
_refine_ls_structure_factor_coef Fsqd
_refine_ls_weighting_details 'w=1/[\s^2^(Fo^2^)+(0.1503P)^2^+0.4823P] where P=(Fo^2^+2Fc^2^)/3'
_refine_ls_weighting_scheme calc
_refine_ls_wR_factor_gt 0.2340
_refine_ls_wR_factor_ref 0.2479
_reflns_Friedel_coverage 0.000
_reflns_number_gt 1316
_reflns_number_total 1614
_reflns_threshold_expression 'I > 2\s(I)'
_cod_data_source_file d2sc00828a3.cif
_cod_data_source_block ogoshi051
_cod_original_sg_symbol_H-M P21/a
_cod_database_code 1566624
_shelx_shelxl_version_number 2014/7
_shelx_space_group_comment
;
The symmetry employed for this shelxl refinement is uniquely defined
by the following loop, which should always be used as a source of
symmetry information in preference to the above space-group names.
They are only intended as comments.
;
_shelx_estimated_absorpt_t_min 0.572
_shelx_estimated_absorpt_t_max 0.898

loop_
_space_group_symop_operation_xyz
'x, y, z'
'-x+1/2, y+1/2, -z'
'-x, -y, -z'
'x-1/2, -y-1/2, z'

loop_
_atom_site_label
_atom_site_type_symbol
_atom_site_fract_x
_atom_site_fract_y
_atom_site_fract_z
_atom_site_U_iso_or_equiv
_atom_site_adp_type
_atom_site_occupancy
_atom_site_site_symmetry_order
_atom_site_calc_flag
_atom_site_refinement_flags_posn
_atom_site_refinement_flags_adp
_atom_site_refinement_flags_occupancy
_atom_site_disorder_assembly
_atom_site_disorder_group
C1 C 0.4395(3) 0.3296(6) 0.4442(2) 0.0520(8) Uani 1 1 d . . . . .
C2 C 0.5640(3) 0.3450(6) 0.4443(2) 0.0518(8) Uani 1 1 d . . . . .
H1 H 0.6081 0.2388 0.4067 0.062 Uiso 1 1 calc R U . . .
C3 C 0.6236(3) 0.5157(6) 0.49943(19) 0.0518(8) Uani 1 1 d . . . . .
H2 H 0.7085 0.5271 0.4987 0.062 Uiso 1 1 calc R U . . .
O1 O 0.37169(18) 0.1712(4) 0.39167(14) 0.0554(6) Uani 1 1 d . . . . .
C4 C 0.4365(3) -0.0077(7) 0.3395(2) 0.0575(8) Uani 1 1 d . . . . .
H3 H 0.4889 -0.1233 0.3746 0.069 Uiso 1 1 calc R U . . .
H4 H 0.4872 0.0931 0.3006 0.069 Uiso 1 1 calc R U . . .
C5 C 0.3465(3) -0.1739(7) 0.2904(2) 0.0589(8) Uani 1 1 d . . . . .
H5 H 0.2892 -0.2530 0.3297 0.071 Uiso 1 1 calc R U . . .
H6 H 0.3891 -0.3208 0.2625 0.071 Uiso 1 1 calc R U . . .
C6 C 0.2772(3) -0.0144(7) 0.2241(2) 0.0595(8) Uani 1 1 d . . . . .
H7 H 0.2269 0.1191 0.2522 0.071 Uiso 1 1 calc R U . . .
H8 H 0.3345 0.0814 0.1885 0.071 Uiso 1 1 calc R U . . .
C7 C 0.1993(3) -0.1876(7) 0.1698(2) 0.0607(9) Uani 1 1 d . . . . .
C8 C 0.1222(4) -0.0461(8) 0.1034(3) 0.0713(10) Uani 1 1 d . . . . .
F1 F 0.1225(2) -0.3302(5) 0.21733(15) 0.0812(8) Uani 1 1 d . . . . .
F2 F 0.2658(2) -0.3689(5) 0.12883(14) 0.0792(7) Uani 1 1 d . . . . .
F3 F 0.0462(2) 0.1190(6) 0.13997(17) 0.0919(9) Uani 1 1 d . . . . .
F4 F 0.1885(3) 0.0916(6) 0.05216(15) 0.0930(9) Uani 1 1 d . . . . .
F5 F 0.0567(2) -0.2180(5) 0.05814(17) 0.0931(9) Uani 1 1 d . . . . .

loop_
_atom_site_aniso_label
_atom_site_aniso_U_11
_atom_site_aniso_U_22
_atom_site_aniso_U_33
_atom_site_aniso_U_23
_atom_site_aniso_U_13
_atom_site_aniso_U_12
C1 0.0428(16) 0.0505(16) 0.0624(18) 0.0026(13) -0.0021(12) -0.0004(12)
C2 0.0427(15) 0.0479(16) 0.0650(18) -0.0010(13) 0.0037(12) 0.0031(12)
C3 0.0376(14) 0.0498(16) 0.0678(19) 0.0021(13) 0.0007(12) 0.0026(12)
O1 0.0414(11) 0.0579(13) 0.0669(13) -0.0073(10) -0.0002(9) -0.0005(9)
C4 0.0478(16) 0.0556(18) 0.0691(19) -0.0021(15) 0.0004(13) 0.0020(14)
C5 0.0544(18) 0.0530(18) 0.069(2) -0.0025(14) -0.0034(14) -0.0009(14)
C6 0.0573(18) 0.0556(18) 0.065(2) 0.0010(14) -0.0027(14) -0.0029(14)
C7 0.0524(18) 0.0608(19) 0.069(2) -0.0008(15) 0.0027(14) -0.0101(15)
C8 0.070(2) 0.067(2) 0.076(2) -0.0001(17) -0.0118(18) -0.0076(18)
F1 0.0685(14) 0.0876(16) 0.0872(15) 0.0129(12) -0.0026(10) -0.0264(11)
F2 0.0812(15) 0.0743(14) 0.0817(15) -0.0197(10) -0.0065(11) 0.0096(11)
F3 0.0747(15) 0.0908(17) 0.1092(19) -0.0107(13) -0.0185(13) 0.0210(13)
F4 0.1021(18) 0.1003(19) 0.0761(15) 0.0186(13) -0.0093(13) -0.0174(15)
F5 0.0945(18) 0.0822(16) 0.1011(17) -0.0053(13) -0.0344(14) -0.0098(13)

loop_
_atom_type_symbol
_atom_type_description
_atom_type_scat_dispersion_real
_atom_type_scat_dispersion_imag
_atom_type_scat_source
C C 0.0181 0.0091 'International Tables Vol C Tables 4.2.6.8 and 6.1.1.4'
H H 0.0000 0.0000 'International Tables Vol C Tables 4.2.6.8 and 6.1.1.4'
O O 0.0492 0.0322 'International Tables Vol C Tables 4.2.6.8 and 6.1.1.4'
F F 0.0727 0.0534 'International Tables Vol C Tables 4.2.6.8 and 6.1.1.4'

loop_
_geom_angle_atom_site_label_1
_geom_angle_atom_site_label_2
_geom_angle_atom_site_label_3
_geom_angle
_geom_angle_site_symmetry_1
_geom_angle_site_symmetry_3
_geom_angle_publ_flag
O1 C1 C2 124.8(3) . . ?
O1 C1 C3 116.1(3) . 3_666 ?
C2 C1 C3 119.2(3) . 3_666 ?
C3 C2 C1 120.0(3) . . ?
C3 C2 H1 120.0 . . ?
C1 C2 H1 120.0 . . ?
C2 C3 C1 120.9(3) . 3_666 ?
C2 C3 H2 119.6 . . ?
C1 C3 H2 119.6 3_666 . ?
C1 O1 C4 116.2(2) . . ?
O1 C4 C5 108.1(3) . . ?
O1 C4 H3 110.1 . . ?
C5 C4 H3 110.1 . . ?
O1 C4 H4 110.1 . . ?
C5 C4 H4 110.1 . . ?
H3 C4 H4 108.4 . . ?
C4 C5 C6 112.7(3) . . ?
C4 C5 H5 109.0 . . ?
C6 C5 H5 109.0 . . ?
C4 C5 H6 109.0 . . ?
C6 C5 H6 109.0 . . ?
H5 C5 H6 107.8 . . ?
C7 C6 C5 111.8(3) . . ?
C7 C6 H7 109.3 . . ?
C5 C6 H7 109.3 . . ?
C7 C6 H8 109.3 . . ?
C5 C6 H8 109.3 . . ?
H7 C6 H8 107.9 . . ?
F2 C7 F1 105.7(3) . . ?
F2 C7 C6 110.8(3) . . ?
F1 C7 C6 110.7(3) . . ?
F2 C7 C8 106.7(3) . . ?
F1 C7 C8 106.3(3) . . ?
C6 C7 C8 116.1(3) . . ?
F4 C8 F3 108.4(3) . . ?
F4 C8 F5 108.5(3) . . ?
F3 C8 F5 107.2(3) . . ?
F4 C8 C7 111.2(3) . . ?
F3 C8 C7 110.1(3) . . ?
F5 C8 C7 111.4(3) . . ?

loop_
_geom_bond_atom_site_label_1
_geom_bond_atom_site_label_2
_geom_bond_distance
_geom_bond_site_symmetry_2
_geom_bond_publ_flag
C1 O1 1.372(4) . ?
C1 C2 1.392(5) . ?
C1 C3 1.392(4) 3_666 ?
C2 C3 1.388(4) . ?
C2 H1 0.9500 . ?
C3 C1 1.392(4) 3_666 ?
C3 H2 0.9500 . ?
O1 C4 1.433(4) . ?
C4 C5 1.512(5) . ?
C4 H3 0.9900 . ?
C4 H4 0.9900 . ?
C5 C6 1.524(5) . ?
C5 H5 0.9900 . ?
C5 H6 0.9900 . ?
C6 C7 1.494(5) . ?
C6 H7 0.9900 . ?
C6 H8 0.9900 . ?
C7 F2 1.355(4) . ?
C7 F1 1.361(4) . ?
C7 C8 1.525(5) . ?
C8 F4 1.313(5) . ?
C8 F3 1.331(5) . ?
C8 F5 1.335(4) . ?

loop_
_geom_torsion_atom_site_label_1
_geom_torsion_atom_site_label_2
_geom_torsion_atom_site_label_3
_geom_torsion_atom_site_label_4
_geom_torsion
_geom_torsion_site_symmetry_1
_geom_torsion_site_symmetry_2
_geom_torsion_site_symmetry_3
_geom_torsion_site_symmetry_4
_geom_torsion_publ_flag
O1 C1 C2 C3 178.9(3) . . . . ?
C3 C1 C2 C3 -0.8(5) 3_666 . . . ?
C1 C2 C3 C1 0.8(5) . . . 3_666 ?
C2 C1 O1 C4 6.3(4) . . . . ?
C3 C1 O1 C4 -173.9(3) 3_666 . . . ?
C1 O1 C4 C5 176.8(3) . . . . ?
O1 C4 C5 C6 69.6(4) . . . . ?
C4 C5 C6 C7 173.4(3) . . . . ?
C5 C6 C7 F2 -60.4(4) . . . . ?
C5 C6 C7 F1 56.5(4) . . . . ?
C5 C6 C7 C8 177.7(3) . . . . ?
F2 C7 C8 F4 -65.5(4) . . . . ?
F1 C7 C8 F4 -177.9(3) . . . . ?
C6 C7 C8 F4 58.5(4) . . . . ?
F2 C7 C8 F3 174.4(3) . . . . ?
F1 C7 C8 F3 61.9(4) . . . . ?
C6 C7 C8 F3 -61.6(4) . . . . ?
F2 C7 C8 F5 55.6(4) . . . . ?
F1 C7 C8 F5 -56.9(4) . . . . ?
C6 C7 C8 F5 179.6(3) . . . . ?
